data_4311681
loop_
_publ_author_name
'Ari Lehtonen'
'Reijo Sillanp\"a\"a'

_publ_section_title
;
 Tungsten(VI) Complexes with Aminobis(phenolato) [O,N,O] Donor Ligands
;
_journal_name_full 'Inorganic Chemistry'
_journal_page_first 6501
_journal_page_last 6506
_journal_paper_doi 10.1021/ic049448h
_journal_volume 43
_journal_year 2004
_chemical_formula_moiety 'C19 H23 Cl2 N O3 W'
_chemical_formula_sum 'C19 H23 Cl2 N O3 W'
_chemical_formula_weight 568.13
_chemical_name_systematic
;
 trans-dichloro(methylamino-N,N-bis(2-methylene-4,6-di- 
methylphenolato)oxotungsten(VI)

;
_space_group_IT_number 11
_symmetry_cell_setting monoclinic
_symmetry_space_group_name_Hall '-P 2yb'
_symmetry_space_group_name_H-M 'P 1 21/m 1'
_atom_sites_solution_hydrogens geom
_atom_sites_solution_primary direct
_atom_sites_solution_secondary difmap
_audit_creation_method SHELXL-97
_cell_angle_alpha 90.00
_cell_angle_beta 93.129(4)
_cell_angle_gamma 90.00
_cell_formula_units_Z 2
_cell_length_a 7.6686(3)
_cell_length_b 16.1120(12)
_cell_length_c 8.0662(5)
_cell_measurement_reflns_used 1908
_cell_measurement_temperature 173(2)
_cell_measurement_theta_max 27.103
_cell_measurement_theta_min 0.407
_cell_volume 995.15(10)
_computing_cell_refinement 'HKL Scalepack (Otwinowski & Minor 1997)'
_computing_data_collection 'Collect (Nonius BV, 1997-2000)'
_computing_data_reduction
;
HKL Denzo and Scalepack (Otwinowski & Minor 1997)
;
_computing_molecular_graphics 'Ortep-3 for Windows (Farrugia, 1997)'
_computing_publication_material 'WinGX publication routines (Farrugia, 1999)'
_computing_structure_refinement 'SHELXL-97 (Sheldrick, 1997)'
_computing_structure_solution 'SHELXS-97 (Sheldrick, 1997)'
_diffrn_ambient_temperature 173(2)
_diffrn_detector 'CCD plate'
_diffrn_detector_area_resol_mean 9
_diffrn_measured_fraction_theta_full 0.975
_diffrn_measured_fraction_theta_max 0.975
_diffrn_measurement_device '95mm CCD camera on \k-goniostat'
_diffrn_measurement_device_type KappaCCD
_diffrn_measurement_method 'CCD rotation images, thick slices'
_diffrn_radiation_monochromator 'horizonally mounted graphite crystal'
_diffrn_radiation_probe x-ray
_diffrn_radiation_type MoK\a
_diffrn_radiation_wavelength 0.71073
_diffrn_reflns_av_R_equivalents 0.0585
_diffrn_reflns_av_sigmaI/netI 0.0668
_diffrn_reflns_limit_h_max 8
_diffrn_reflns_limit_h_min -9
_diffrn_reflns_limit_k_max 18
_diffrn_reflns_limit_k_min -20
_diffrn_reflns_limit_l_max 7
_diffrn_reflns_limit_l_min -10
_diffrn_reflns_number 6301
_diffrn_reflns_theta_full 27.00
_diffrn_reflns_theta_max 27.00
_diffrn_reflns_theta_min 2.53
_diffrn_source 'Enraf Nonius FR590'
_exptl_absorpt_coefficient_mu 6.091
_exptl_absorpt_correction_T_max 0.613
_exptl_absorpt_correction_T_min 0.401
_exptl_absorpt_correction_type multi-scan
_exptl_absorpt_process_details
;
[c.f. r.h. blessing, acta cryst. (1995), a51, 33-38]
;
_exptl_crystal_colour red
_exptl_crystal_density_diffrn 1.896
_exptl_crystal_density_method 'not measured'
_exptl_crystal_description prism
_exptl_crystal_F_000 552
_exptl_crystal_size_max 0.16
_exptl_crystal_size_mid 0.12
_exptl_crystal_size_min 0.08
_refine_diff_density_max 1.028
_refine_diff_density_min -1.323
_refine_diff_density_rms 0.192
_refine_ls_extinction_method none
_refine_ls_goodness_of_fit_ref 1.048
_refine_ls_hydrogen_treatment constr
_refine_ls_matrix_type full
_refine_ls_number_parameters 127
_refine_ls_number_reflns 2198
_refine_ls_number_restraints 0
_refine_ls_restrained_S_all 1.048
_refine_ls_R_factor_all 0.0521
_refine_ls_R_factor_gt 0.0362
_refine_ls_shift/su_max 0.000
_refine_ls_shift/su_mean 0.000
_refine_ls_structure_factor_coef Fsqd
_refine_ls_weighting_details 'calc w=1/[\s^2^(Fo^2^)+(0.0294P)^2^+0.0000P] where P=(Fo^2^+2Fc^2^)/3'
_refine_ls_weighting_scheme calc
_refine_ls_wR_factor_gt 0.0663
_refine_ls_wR_factor_ref 0.0702
_reflns_number_gt 1843
_reflns_number_total 2198
_reflns_threshold_expression >2s(I)
_cod_data_source_file ic049448hsi20040429_074507_2.cif
_cod_data_source_block ariw2=trans-4
_cod_original_sg_symbol_H-M 'P 21/m'
_cod_database_code 4311681

loop_
_symmetry_equiv_pos_as_xyz
'x, y, z'
'-x, y+1/2, -z'
'-x, -y, -z'
'x, -y-1/2, z'

loop_
_atom_site_label
_atom_site_type_symbol
_atom_site_fract_x
_atom_site_fract_y
_atom_site_fract_z
_atom_site_U_iso_or_equiv
_atom_site_adp_type
_atom_site_occupancy
_atom_site_symmetry_multiplicity
_atom_site_calc_flag
_atom_site_refinement_flags
_atom_site_disorder_assembly
_atom_site_disorder_group
W W 0.40336(4) 0.2500 0.46537(4) 0.02374(12) Uani 1 2 d S . .
Cl1 Cl 0.1020(2) 0.2500 0.3879(2) 0.0350(5) Uani 1 2 d S . .
Cl2 Cl 0.6866(2) 0.2500 0.5986(2) 0.0362(5) Uani 1 2 d S . .
O1 O 0.4735(7) 0.2500 0.2696(6) 0.0395(13) Uani 1 2 d S . .
O2 O 0.3820(4) 0.3638(2) 0.5024(4) 0.0259(8) Uani 1 1 d . . .
N8 N 0.3121(6) 0.2500 0.7597(7) 0.0198(12) Uani 1 2 d S . .
C1 C 0.3202(6) 0.4213(3) 0.6070(6) 0.0227(11) Uani 1 1 d . . .
C2 C 0.2605(6) 0.4966(3) 0.5367(6) 0.0244(11) Uani 1 1 d . . .
C3 C 0.2089(6) 0.5571(3) 0.6451(6) 0.0266(12) Uani 1 1 d . . .
H3 H 0.1694 0.6088 0.6008 0.032 Uiso 1 1 calc R . .
C4 C 0.2121(6) 0.5457(3) 0.8165(6) 0.0288(12) Uani 1 1 d . . .
C5 C 0.2672(6) 0.4686(3) 0.8787(6) 0.0282(12) Uani 1 1 d . . .
H5 H 0.2671 0.4588 0.9948 0.034 Uiso 1 1 calc R . .
C6 C 0.3219(6) 0.4057(3) 0.7762(6) 0.0249(11) Uani 1 1 d . . .
C7 C 0.3879(6) 0.3251(3) 0.8474(6) 0.0268(12) Uani 1 1 d . . .
H7A H 0.3604 0.3225 0.9658 0.032 Uiso 1 1 calc R . .
H7B H 0.5165 0.3236 0.8424 0.032 Uiso 1 1 calc R . .
C9 C 0.1198(9) 0.2500 0.7830(9) 0.0273(17) Uani 1 2 d S . .
H9A H 0.0994 0.2516 0.9018 0.041 Uiso 1 2 calc SR . .
H9B H 0.0676 0.1996 0.7339 0.041 Uiso 0.50 1 calc PR . .
H9C H 0.0665 0.2988 0.7284 0.041 Uiso 0.50 1 calc PR . .
C10 C 0.2531(6) 0.5089(3) 0.3523(6) 0.0309(12) Uani 1 1 d . . .
H10A H 0.1550 0.4773 0.3015 0.046 Uiso 1 1 calc R . .
H10B H 0.3624 0.4895 0.3080 0.046 Uiso 1 1 calc R . .
H10C H 0.2372 0.5680 0.3269 0.046 Uiso 1 1 calc R . .
C11 C 0.1581(7) 0.6145(3) 0.9295(7) 0.0382(14) Uani 1 1 d . . .
H11A H 0.0496 0.5991 0.9804 0.057 Uiso 1 1 calc R . .
H11B H 0.1395 0.6656 0.8650 0.057 Uiso 1 1 calc R . .
H11C H 0.2502 0.6237 1.0167 0.057 Uiso 1 1 calc R . .

loop_
_atom_site_aniso_label
_atom_site_aniso_U_11
_atom_site_aniso_U_22
_atom_site_aniso_U_33
_atom_site_aniso_U_23
_atom_site_aniso_U_13
_atom_site_aniso_U_12
W 0.02476(18) 0.02500(18) 0.02185(18) 0.000 0.00480(11) 0.000
Cl1 0.0257(10) 0.0412(12) 0.0371(12) 0.000 -0.0075(7) 0.000
Cl2 0.0216(10) 0.0383(12) 0.0485(13) 0.000 -0.0001(8) 0.000
O1 0.046(3) 0.039(3) 0.034(3) 0.000 0.009(2) 0.000
O2 0.0305(19) 0.0202(19) 0.027(2) -0.0008(15) 0.0039(14) 0.0027(14)
N8 0.018(3) 0.021(3) 0.020(3) 0.000 -0.003(2) 0.000
C1 0.016(2) 0.024(3) 0.029(3) -0.005(2) 0.0008(19) -0.003(2)
C2 0.019(3) 0.027(3) 0.027(3) 0.006(2) 0.003(2) -0.002(2)
C3 0.025(3) 0.024(3) 0.030(3) 0.004(2) -0.002(2) 0.001(2)
C4 0.032(3) 0.026(3) 0.028(3) -0.001(2) -0.002(2) -0.002(2)
C5 0.031(3) 0.031(3) 0.022(3) -0.003(2) -0.002(2) -0.005(2)
C6 0.026(3) 0.024(3) 0.024(3) -0.005(2) -0.001(2) -0.008(2)
C7 0.028(3) 0.033(3) 0.018(3) -0.004(2) -0.005(2) -0.002(2)
C9 0.032(4) 0.023(4) 0.027(4) 0.000 0.003(3) 0.000
C10 0.032(3) 0.028(3) 0.032(3) 0.008(2) -0.004(2) -0.004(2)
C11 0.051(4) 0.028(3) 0.035(3) -0.006(3) 0.002(3) 0.001(3)

loop_
_atom_type_symbol
_atom_type_description
_atom_type_scat_dispersion_real
_atom_type_scat_dispersion_imag
_atom_type_scat_source
C C 0.0033 0.0016 'International Tables Vol C Tables 4.2.6.8 and 6.1.1.4'
H H 0.0000 0.0000 'International Tables Vol C Tables 4.2.6.8 and 6.1.1.4'
N N 0.0061 0.0033 'International Tables Vol C Tables 4.2.6.8 and 6.1.1.4'
O O 0.0106 0.0060 'International Tables Vol C Tables 4.2.6.8 and 6.1.1.4'
Cl Cl 0.1484 0.1585 'International Tables Vol C Tables 4.2.6.8 and 6.1.1.4'
W W -0.8490 6.8722 'International Tables Vol C Tables 4.2.6.8 and 6.1.1.4'

loop_
_geom_angle_atom_site_label_1
_geom_angle_atom_site_label_2
_geom_angle_atom_site_label_3
_geom_angle
_geom_angle_site_symmetry_1
_geom_angle_site_symmetry_3
_geom_angle_publ_flag
O1 W O2 100.60(10) . . ?
O1 W O2 100.60(10) . 4_565 ?
O2 W O2 158.5(2) . 4_565 ?
O1 W Cl1 96.25(18) . . ?
O2 W Cl1 87.09(9) . . ?
O2 W Cl1 87.09(9) 4_565 . ?
O1 W Cl2 95.34(18) . . ?
O2 W Cl2 90.78(9) . . ?
O2 W Cl2 90.78(9) 4_565 . ?
Cl1 W Cl2 168.41(7) . . ?
O1 W N8 177.7(2) . . ?
O2 W N8 79.48(10) . . ?
O2 W N8 79.48(10) 4_565 . ?
Cl1 W N8 86.05(12) . . ?
Cl2 W N8 82.37(12) . . ?
C1 O2 W 143.8(3) . . ?
C9 N8 C7 107.4(3) . . ?
C9 N8 C7 107.4(3) . 4_565 ?
C7 N8 C7 107.3(5) . 4_565 ?
C9 N8 W 116.5(4) . . ?
C7 N8 W 108.9(3) . . ?
C7 N8 W 108.9(3) 4_565 . ?
O2 C1 C6 120.3(4) . . ?
O2 C1 C2 117.1(4) . . ?
C6 C1 C2 122.6(5) . . ?
C3 C2 C1 116.9(4) . . ?
C3 C2 C10 122.6(4) . . ?
C1 C2 C10 120.5(4) . . ?
C2 C3 C4 123.1(5) . . ?
C2 C3 H3 118.5 . . ?
C4 C3 H3 118.5 . . ?
C3 C4 C5 117.5(5) . . ?
C3 C4 C11 120.9(5) . . ?
C5 C4 C11 121.7(5) . . ?
C6 C5 C4 122.1(5) . . ?
C6 C5 H5 118.9 . . ?
C4 C5 H5 118.9 . . ?
C1 C6 C5 117.8(5) . . ?
C1 C6 C7 121.3(4) . . ?
C5 C6 C7 120.8(4) . . ?
C6 C7 N8 113.8(4) . . ?
C6 C7 H7A 108.8 . . ?
N8 C7 H7A 108.8 . . ?
C6 C7 H7B 108.8 . . ?
N8 C7 H7B 108.8 . . ?
H7A C7 H7B 107.7 . . ?
N8 C9 H9A 109.5 . . ?
N8 C9 H9B 109.5 . . ?
H9A C9 H9B 109.5 . . ?
N8 C9 H9C 109.5 . . ?
H9A C9 H9C 109.5 . . ?
H9B C9 H9C 109.5 . . ?
C2 C10 H10A 109.5 . . ?
C2 C10 H10B 109.5 . . ?
H10A C10 H10B 109.5 . . ?
C2 C10 H10C 109.5 . . ?
H10A C10 H10C 109.5 . . ?
H10B C10 H10C 109.5 . . ?
C4 C11 H11A 109.5 . . ?
C4 C11 H11B 109.5 . . ?
H11A C11 H11B 109.5 . . ?
C4 C11 H11C 109.5 . . ?
H11A C11 H11C 109.5 . . ?
H11B C11 H11C 109.5 . . ?

loop_
_geom_bond_atom_site_label_1
_geom_bond_atom_site_label_2
_geom_bond_distance
_geom_bond_site_symmetry_2
_geom_bond_publ_flag
W O1 1.696(5) . ?
W O2 1.867(3) . ?
W O2 1.867(3) 4_565 ?
W Cl1 2.3608(17) . ?
W Cl2 2.3706(18) . ?
W N8 2.512(5) . ?
O2 C1 1.355(5) . ?
N8 C9 1.496(8) . ?
N8 C7 1.502(6) . ?
N8 C7 1.502(6) 4_565 ?
C1 C6 1.387(7) . ?
C1 C2 1.406(7) . ?
C2 C3 1.381(7) . ?
C2 C10 1.498(7) . ?
C3 C4 1.394(7) . ?
C3 H3 0.9500 . ?
C4 C5 1.397(7) . ?
C4 C11 1.507(7) . ?
C5 C6 1.387(7) . ?
C5 H5 0.9500 . ?
C6 C7 1.497(7) . ?
C7 H7A 0.9900 . ?
C7 H7B 0.9900 . ?
C9 H9A 0.9800 . ?
C9 H9B 0.9800 . ?
C9 H9C 0.9800 . ?
C10 H10A 0.9800 . ?
C10 H10B 0.9800 . ?
C10 H10C 0.9800 . ?
C11 H11A 0.9800 . ?
C11 H11B 0.9800 . ?
C11 H11C 0.9800 . ?

loop_
_geom_torsion_atom_site_label_1
_geom_torsion_atom_site_label_2
_geom_torsion_atom_site_label_3
_geom_torsion_atom_site_label_4
_geom_torsion
_geom_torsion_site_symmetry_1
_geom_torsion_site_symmetry_2
_geom_torsion_site_symmetry_3
_geom_torsion_site_symmetry_4
_geom_torsion_publ_flag
W O2 C1 C6 33.9(7) . . . . ?
W O2 C1 C2 -148.0(4) . . . . ?
O2 C1 C2 C3 -175.7(4) . . . . ?
C6 C1 C2 C3 2.4(7) . . . . ?
O2 C1 C2 C10 4.9(6) . . . . ?
C6 C1 C2 C10 -177.0(4) . . . . ?
C1 C2 C3 C4 -0.7(7) . . . . ?
C10 C2 C3 C4 178.7(4) . . . . ?
C2 C3 C4 C5 -1.3(7) . . . . ?
C2 C3 C4 C11 178.6(5) . . . . ?
C3 C4 C5 C6 1.8(7) . . . . ?
C11 C4 C5 C6 -178.1(4) . . . . ?
O2 C1 C6 C5 176.1(4) . . . . ?
C2 C1 C6 C5 -2.0(7) . . . . ?
O2 C1 C6 C7 -1.3(6) . . . . ?
C2 C1 C6 C7 -179.4(4) . . . . ?
C4 C5 C6 C1 -0.3(7) . . . . ?
C4 C5 C6 C7 177.2(4) . . . . ?
C1 C6 C7 N8 -49.3(6) . . . . ?
C5 C6 C7 N8 133.4(5) . . . . ?
C9 N8 C7 C6 -63.6(5) . . . . ?
C7 N8 C7 C6 -178.9(3) 4_565 . . . ?
W N8 C7 C6 63.4(4) . . . . ?
